data_4121435
loop_
_publ_author_name
'Meng, Wenjing'
'League, Aaron B.'
'Ronson, Tanya K.'
'Clegg, Jack K.'
'Isley, 3rd, William C'
'Semrouni, David'
'Gagliardi, Laura'
'Cramer, Christopher J.'
'Nitschke, Jonathan R.'

_publ_section_title
;
 Empirical and Theoretical Insights into the Structural Features and
 Host-Guest Chemistry of M8L4 Tube Architectures.
;
_journal_issue 10
_journal_name_full 'Journal of the American Chemical Society'
_journal_page_first 3972
_journal_page_last 3980
_journal_paper_doi 10.1021/ja412964r
_journal_volume 136
_journal_year 2014
_chemical_formula_moiety
;
'C184 H152 Cu8 N32, C4 Ag Au2 N4, 7(B F4)' 
;
_chemical_formula_sum 'C188 H152 Ag Au2 B7 Cu8 F28 N36'
_chemical_formula_weight 4533.25
_chemical_name_systematic
; 
 ? 
;
_space_group_IT_number 85
_symmetry_cell_setting tetragonal
_symmetry_Int_Tables_number 85
_symmetry_space_group_name_Hall '-P 4a'
_symmetry_space_group_name_H-M 'P 4/n :2'
_atom_sites_solution_hydrogens geom
_atom_sites_solution_primary direct
_atom_sites_solution_secondary difmap
_audit_creation_method SHELXL-97
_cell_angle_alpha 90.00
_cell_angle_beta 90.00
_cell_angle_gamma 90.00
_cell_formula_units_Z 2
_cell_length_a 23.101(9)
_cell_length_b 23.101(9)
_cell_length_c 46.775(18)
_cell_measurement_reflns_used 9009
_cell_measurement_temperature 100(2)
_cell_measurement_theta_max 37.458
_cell_measurement_theta_min 4.533
_cell_volume 24962(17)
_computing_cell_refinement
;
CrystalClear-SM Expert 2.0 r5 (Rigaku, 2010)
;
_computing_data_collection
;
CrystalClear-SM Expert 2.0 r5 (Rigaku, 2010)
;
_computing_data_reduction
;
CrystalClear-SM Expert 2.0 r5 (Rigaku, 2010)
;
_computing_structure_refinement 'SHELXH-97 (Sheldrick, 1997)'
_computing_structure_solution 'SUPERFLIP (Palatinus & Chapuis, 2007)'
_diffrn_ambient_temperature 100(2)
_diffrn_detector_area_resol_mean 0
_diffrn_measured_fraction_theta_full 0.996
_diffrn_measured_fraction_theta_max 0.996
_diffrn_measurement_device_type 'Rigaku Saturn 724+ detector on Crystal Logic diffractometer'
_diffrn_measurement_method '\w  scans'
_diffrn_radiation_monochromator 'silicon double crystal'
_diffrn_radiation_source 'Diamond beamline I19'
_diffrn_radiation_type synchrotron
_diffrn_radiation_wavelength 0.68890
_diffrn_reflns_av_R_equivalents 0.1317
_diffrn_reflns_av_sigmaI/netI 0.0561
_diffrn_reflns_limit_h_max 19
_diffrn_reflns_limit_h_min -19
_diffrn_reflns_limit_k_max 19
_diffrn_reflns_limit_k_min -19
_diffrn_reflns_limit_l_max 38
_diffrn_reflns_limit_l_min -38
_diffrn_reflns_number 130323
_diffrn_reflns_theta_full 16.68
_diffrn_reflns_theta_max 16.68
_diffrn_reflns_theta_min 1.20
_diffrn_standards_decay_% 0
_diffrn_standards_interval_count 0
_diffrn_standards_interval_time 0
_diffrn_standards_number 0
_exptl_absorpt_coefficient_mu 0.991
_exptl_absorpt_correction_T_max 0.7440
_exptl_absorpt_correction_T_min 0.5609
_exptl_absorpt_correction_type multi-scan
_exptl_absorpt_process_details SADABS
_exptl_crystal_colour brown
_exptl_crystal_density_diffrn 0.603
_exptl_crystal_density_method 'not measured'
_exptl_crystal_description block
_exptl_crystal_F_000 4512
_exptl_crystal_size_max 0.05
_exptl_crystal_size_mid 0.05
_exptl_crystal_size_min 0.01
_platon_squeeze_details
;
;
_refine_diff_density_max 0.433
_refine_diff_density_min -1.050
_refine_diff_density_rms 0.073
_refine_ls_extinction_method none
_refine_ls_goodness_of_fit_ref 1.064
_refine_ls_hydrogen_treatment constr
_refine_ls_matrix_type full
_refine_ls_number_parameters 148
_refine_ls_number_reflns 7560
_refine_ls_number_restraints 41
_refine_ls_restrained_S_all 1.063
_refine_ls_R_factor_all 0.1175
_refine_ls_R_factor_gt 0.0986
_refine_ls_shift/su_max 0.000
_refine_ls_shift/su_mean 0.000
_refine_ls_structure_factor_coef Fsqd
_refine_ls_weighting_details 'calc w=1/[\s^2^(Fo^2^)+(0.1556P)^2^+71.2673P] where P=(Fo^2^+2Fc^2^)/3'
_refine_ls_weighting_scheme calc
_refine_ls_wR_factor_gt 0.2563
_refine_ls_wR_factor_ref 0.2719
_reflns_number_gt 5966
_reflns_number_total 7560
_reflns_threshold_expression >2sigma(I)
_cod_data_source_file ja412964r_si_001.cif
_cod_data_source_block wm14130
_cod_original_sg_symbol_Hall 'P -4a'
_cod_original_sg_symbol_H-M P4/n
_cod_database_code 4121435

loop_
_symmetry_equiv_pos_as_xyz
'x, y, z'
'-x+1/2, -y+1/2, z'
'-y+1/2, x, z'
'y, -x+1/2, z'
'-x, -y, -z'
'x-1/2, y-1/2, -z'
'y-1/2, -x, -z'
'-y, x-1/2, -z'

loop_
_atom_site_label
_atom_site_type_symbol
_atom_site_fract_x
_atom_site_fract_y
_atom_site_fract_z
_atom_site_U_iso_or_equiv
_atom_site_adp_type
_atom_site_occupancy
_atom_site_symmetry_multiplicity
_atom_site_calc_flag
_atom_site_refinement_flags
Cu1 Cu 0.38605(5) 0.06100(5) -0.07154(4) 0.0754(6) Uani 1 1 d U
Cu2 Cu 0.02205(16) 0.27238(15) 0.18862(6) 0.2200(16) Uani 1 1 d U
Ag4 Ag 0.2500 0.2500 0.04990(5) 0.0978(8) Uani 1 4 d SU
Au1 Au 0.2500 0.2500 0.15765(4) 0.1901(9) Uani 1 4 d SDU
N101 N 0.2500 0.2500 0.0883(5) 0.096(3) Uiso 1 4 d S
C100 C 0.2500 0.2500 0.1165(4) 0.096(3) Uiso 1 4 d SD
C103 C 0.2500 0.2500 0.1994(3) 0.096(3) Uiso 1 4 d SD
N105 N 0.2500 0.2500 0.2245(3) 0.096(3) Uiso 1 4 d SD
Au2 Au 0.2500 0.2500 -0.05774(3) 0.1050(6) Uani 1 4 d SDU
C1 C 0.0634(4) 0.1713(4) 0.1508(3) 0.132(2) Uiso 1 1 d G
C2 C 0.0993(5) 0.1551(5) 0.17326(18) 0.132(2) Uiso 1 1 d G
H2 H 0.0888 0.1641 0.1924 0.159 Uiso 1 1 calc R
C3 C 0.1507(5) 0.1258(5) 0.1677(2) 0.132(2) Uiso 1 1 d G
C4 C 0.1661(4) 0.1127(4) 0.1397(3) 0.132(2) Uiso 1 1 d G
H4 H 0.2012 0.0926 0.1360 0.159 Uiso 1 1 calc R
C5 C 0.1301(5) 0.1288(5) 0.11729(18) 0.132(2) Uiso 1 1 d G
C6 C 0.0788(5) 0.1581(5) 0.1228(2) 0.132(2) Uiso 1 1 d G
H6 H 0.0542 0.1692 0.1075 0.159 Uiso 1 1 calc R
C7 C 0.1541(3) 0.1211(3) 0.08564(10) 0.084(4) Uiso 1 1 d G
C8 C 0.1412(3) 0.1606(2) 0.06417(14) 0.082(4) Uiso 1 1 d G
H8 H 0.1206 0.1951 0.0686 0.099 Uiso 1 1 calc R
C9 C 0.1586(3) 0.1499(2) 0.03622(12) 0.032(2) Uiso 1 1 d G
H9 H 0.1498 0.1769 0.0216 0.038 Uiso 1 1 calc R
C10 C 0.1888(3) 0.0995(3) 0.02973(10) 0.037(2) Uiso 1 1 d G
C11 C 0.2017(3) 0.0600(2) 0.05120(13) 0.053(3) Uiso 1 1 d G
H11 H 0.2223 0.0255 0.0468 0.064 Uiso 1 1 calc R
C12 C 0.1843(3) 0.0707(3) 0.07915(11) 0.047(3) Uiso 1 1 d G
H12 H 0.1931 0.0437 0.0938 0.057 Uiso 1 1 calc R
C13 C 0.2057(2) 0.0862(2) 0.00071(9) 0.038(2) Uiso 1 1 d G
C14 C 0.1699(2) 0.1022(3) -0.02180(12) 0.044(3) Uiso 1 1 d G
H14 H 0.1329 0.1186 -0.0180 0.053 Uiso 1 1 calc R
C15 C 0.1880(2) 0.0942(3) -0.04985(11) 0.044(3) Uiso 1 1 d G
C16 C 0.2420(2) 0.0702(3) -0.05540(9) 0.044(3) Uiso 1 1 d G
H16 H 0.2545 0.0648 -0.0746 0.053 Uiso 1 1 calc R
C17 C 0.2779(2) 0.0542(3) -0.03289(12) 0.048(3) Uiso 1 1 d G
C18 C 0.2598(2) 0.0622(2) -0.00483(11) 0.033(2) Uiso 1 1 d G
H18 H 0.2843 0.0513 0.0106 0.039 Uiso 1 1 calc R
C19 C -0.0257(6) 0.2097(6) 0.1450(3) 0.107(4) Uiso 1 1 d .
H19 H -0.0327 0.1815 0.1306 0.128 Uiso 1 1 calc R
N2 N -0.0535(4) 0.2924(5) 0.1723(2) 0.154(3) Uiso 1 1 d G
C20 C -0.0669(5) 0.2526(5) 0.1510(3) 0.154(3) Uiso 1 1 d G
C21 C -0.1214(6) 0.2531(5) 0.1384(2) 0.154(3) Uiso 1 1 d G
H21 H -0.1305 0.2259 0.1238 0.185 Uiso 1 1 calc R
C22 C -0.1625(4) 0.2934(6) 0.1471(3) 0.154(3) Uiso 1 1 d G
H22 H -0.1997 0.2937 0.1385 0.185 Uiso 1 1 calc R
C23 C -0.1491(5) 0.3331(5) 0.1684(3) 0.154(3) Uiso 1 1 d G
H23 H -0.1773 0.3606 0.1743 0.185 Uiso 1 1 calc R
C24 C -0.0947(6) 0.3326(5) 0.1810(2) 0.154(3) Uiso 1 1 d GD
C25 C -0.0794(9) 0.3842(7) 0.2003(4) 0.180(8) Uiso 1 1 d D
H25A H -0.0408 0.3783 0.2086 0.270 Uiso 1 1 calc R
H25B H -0.1080 0.3874 0.2157 0.270 Uiso 1 1 calc R
H25C H -0.0795 0.4199 0.1890 0.270 Uiso 1 1 calc R
C26 C 0.3558(5) -0.0016(5) -0.0238(3) 0.070(3) Uiso 1 1 d .
H26 H 0.3355 -0.0164 -0.0077 0.084 Uiso 1 1 calc R
N4 N 0.4426(3) 0.0053(3) -0.05303(14) 0.075(3) Uiso 1 1 d G
C27 C 0.4157(2) -0.0179(3) -0.02906(15) 0.069(3) Uiso 1 1 d G
C28 C 0.4458(3) -0.0557(3) -0.01133(13) 0.067(3) Uiso 1 1 d G
H28 H 0.4274 -0.0715 0.0051 0.081 Uiso 1 1 calc R
C29 C 0.5029(3) -0.0701(3) -0.01756(16) 0.122(5) Uiso 1 1 d G
H29 H 0.5234 -0.0959 -0.0054 0.146 Uiso 1 1 calc R
C30 C 0.5298(3) -0.0469(4) -0.04152(18) 0.076(3) Uiso 1 1 d G
H30 H 0.5687 -0.0568 -0.0458 0.091 Uiso 1 1 calc R
C31 C 0.4997(3) -0.0091(3) -0.05926(14) 0.143(6) Uiso 1 1 d GD
C32 C 0.5207(6) 0.0252(6) -0.0840(3) 0.118(5) Uiso 1 1 d D
H32A H 0.4884 0.0470 -0.0923 0.176 Uiso 1 1 calc R
H32B H 0.5367 -0.0010 -0.0985 0.176 Uiso 1 1 calc R
H32C H 0.5508 0.0521 -0.0776 0.176 Uiso 1 1 calc R
N6 N 0.1797(6) 0.1067(7) 0.1900(3) 0.249(4) Uiso 1 1 d G
N5 N 0.2386(4) 0.0476(5) 0.2319(2) 0.249(4) Uiso 1 1 d G
C33 C 0.1958(5) 0.1344(6) 0.2124(3) 0.249(4) Uiso 1 1 d G
H33 H 0.1879 0.1747 0.2139 0.299 Uiso 1 1 calc R
C34 C 0.2260(4) 0.1051(5) 0.2359(3) 0.249(4) Uiso 1 1 d G
C35 C 0.2407(6) 0.1344(5) 0.2601(3) 0.249(4) Uiso 1 1 d G
H35 H 0.2320 0.1744 0.2624 0.299 Uiso 1 1 calc R
C36 C 0.2692(6) 0.1029(7) 0.2816(3) 0.249(4) Uiso 1 1 d G
H36 H 0.2801 0.1216 0.2989 0.299 Uiso 1 1 calc R
C37 C 0.2811(5) 0.0462(7) 0.2778(2) 0.249(4) Uiso 1 1 d G
H37 H 0.2995 0.0247 0.2926 0.299 Uiso 1 1 calc R
C38 C 0.2668(5) 0.0197(5) 0.2527(3) 0.249(4) Uiso 1 1 d G
C39 C 0.2818(8) -0.0425(5) 0.2469(4) 0.249(4) Uiso 1 1 d G
H39A H 0.2678 -0.0532 0.2278 0.373 Uiso 1 1 calc R
H39B H 0.2633 -0.0672 0.2612 0.373 Uiso 1 1 calc R
H39C H 0.3238 -0.0475 0.2477 0.373 Uiso 1 1 calc R
N8 N 0.0750(6) 0.1382(5) -0.1120(2) 0.163(3) Uiso 1 1 d G
C41 C 0.1332(5) 0.1390(5) -0.1194(3) 0.163(3) Uiso 1 1 d G
C42 C 0.1502(4) 0.1604(6) -0.1459(3) 0.163(3) Uiso 1 1 d G
H42 H 0.1901 0.1610 -0.1509 0.195 Uiso 1 1 calc R
C43 C 0.1090(6) 0.1810(5) -0.1650(2) 0.163(3) Uiso 1 1 d G
H43 H 0.1206 0.1956 -0.1831 0.195 Uiso 1 1 calc R
C44 C 0.0507(5) 0.1801(5) -0.1576(3) 0.163(3) Uiso 1 1 d G
H44 H 0.0225 0.1942 -0.1706 0.195 Uiso 1 1 calc R
C45 C 0.0337(4) 0.1587(5) -0.1311(3) 0.163(3) Uiso 1 1 d GD
C46 C -0.0301(6) 0.1541(7) -0.1214(3) 0.135(6) Uiso 1 1 d D
H46A H -0.0316 0.1386 -0.1019 0.202 Uiso 1 1 calc R
H46B H -0.0511 0.1283 -0.1343 0.202 Uiso 1 1 calc R
H46C H -0.0479 0.1926 -0.1218 0.202 Uiso 1 1 calc R
C101 C 0.2500 0.2500 -0.0161(4) 0.096(3) Uiso 1 4 d SD
C102 C 0.2500 0.2500 -0.0993(4) 0.096(3) Uiso 1 4 d SD
N102 N 0.2500 0.2500 0.0098(5) 0.096(3) Uiso 1 4 d S
N103 N 0.2500 0.2500 -0.1237(5) 0.096(3) Uiso 1 4 d S
N1 N 0.0264(6) 0.2091(5) 0.1608(3) 0.125(4) Uiso 1 1 d .
N3 N 0.3331(3) 0.0301(3) -0.03969(17) 0.053(2) Uiso 1 1 d .
B1 B -0.3242(2) 0.0545(2) -0.05370(11) 0.139(7) Uiso 1 1 d G
F1 F -0.3377(3) -0.0047(2) -0.05491(15) 0.130(3) Uiso 1 1 d G
F2 F -0.3740(3) 0.0860(3) -0.04657(19) 0.198(5) Uiso 1 1 d G
F3 F -0.2814(3) 0.0638(3) -0.03293(15) 0.154(3) Uiso 1 1 d G
F4 F -0.3037(4) 0.0728(4) -0.08044(13) 0.212(5) Uiso 1 1 d G
C40 C 0.1660(7) 0.1264(6) -0.0959(3) 0.114(5) Uiso 1 1 d .
H40 H 0.2066 0.1296 -0.0984 0.136 Uiso 1 1 calc R
N7 N 0.1501(3) 0.1116(3) -0.07208(16) 0.040(2) Uiso 1 1 d .

loop_
_atom_site_aniso_label
_atom_site_aniso_U_11
_atom_site_aniso_U_22
_atom_site_aniso_U_33
_atom_site_aniso_U_23
_atom_site_aniso_U_13
_atom_site_aniso_U_12
Cu1 0.0410(9) 0.0423(9) 0.1429(15) -0.0329(8) -0.0005(8) 0.0056(7)
Cu2 0.261(4) 0.232(3) 0.167(3) -0.002(2) 0.125(3) -0.020(3)
Ag4 0.0883(10) 0.0883(10) 0.1170(19) 0.000 0.000 0.000
Au1 0.2032(13) 0.2032(13) 0.1639(17) 0.000 0.000 0.000
Au2 0.0923(7) 0.0923(7) 0.1302(12) 0.000 0.000 0.000

loop_
_atom_type_symbol
_atom_type_description
_atom_type_scat_dispersion_real
_atom_type_scat_dispersion_imag
_atom_type_scat_source
C C 0.0033 0.0016 'International Tables Vol C Tables 4.2.6.8 and 6.1.1.4'
H H 0.0000 0.0000 'International Tables Vol C Tables 4.2.6.8 and 6.1.1.4'
B B 0.0013 0.0007 'International Tables Vol C Tables 4.2.6.8 and 6.1.1.4'
N N 0.0061 0.0033 'International Tables Vol C Tables 4.2.6.8 and 6.1.1.4'
F F 0.0171 0.0103 'International Tables Vol C Tables 4.2.6.8 and 6.1.1.4'
Cu Cu 0.3201 1.2651 'International Tables Vol C Tables 4.2.6.8 and 6.1.1.4'
Ag Ag -0.8971 1.1015 'International Tables Vol C Tables 4.2.6.8 and 6.1.1.4'
Au Au -2.0133 8.8022 'International Tables Vol C Tables 4.2.6.8 and 6.1.1.4'

loop_
_geom_angle_atom_site_label_1
_geom_angle_atom_site_label_2
_geom_angle_atom_site_label_3
_geom_angle
_geom_angle_site_symmetry_1
_geom_angle_site_symmetry_3
N8 Cu1 N4 133.3(4) 3 .
N8 Cu1 N3 125.2(4) 3 .
N4 Cu1 N3 81.6(3) . .
N8 Cu1 N7 80.5(5) 3 3
N4 Cu1 N7 128.5(3) . 3
N3 Cu1 N7 111.9(3) . 3
N1 Cu2 N2 87.9(6) . .
N1 Cu2 N5 122.0(10) . 4
N2 Cu2 N5 130.3(9) . 4
N1 Cu2 N6 110.0(6) . 4
N2 Cu2 N6 132.0(6) . 4
N5 Cu2 N6 77.9(5) 4 4
N101 Ag4 N102 180.000(1) . .
C100 Au1 C103 180.000(1) . .
C100 N101 Ag4 180.000(1) . .
N101 C100 Au1 180.000(1) . .
N105 C103 Au1 180.000(1) . .
C102 Au2 C101 180.0 . .
N1 C1 C2 107.4(10) . .
N1 C1 C6 130.5(10) . .
C2 C1 C6 120.0 . .
C1 C2 C3 120.0 . .
C1 C2 H2 120.0 . .
C3 C2 H2 120.0 . .
N6 C3 C4 122.8(12) . .
N6 C3 C2 116.8(12) . .
C4 C3 C2 120.0 . .
C3 C4 C5 120.0 . .
C3 C4 H4 120.0 . .
C5 C4 H4 120.0 . .
C4 C5 C6 120.0 . .
C4 C5 C7 117.7(8) . .
C6 C5 C7 121.7(8) . .
C5 C6 C1 120.0 . .
C5 C6 H6 120.0 . .
C1 C6 H6 120.0 . .
C8 C7 C12 120.0 . .
C8 C7 C5 121.6(6) . .
C12 C7 C5 118.2(6) . .
C9 C8 C7 120.0 . .
C9 C8 H8 120.0 . .
C7 C8 H8 120.0 . .
C10 C9 C8 120.0 . .
C10 C9 H9 120.0 . .
C8 C9 H9 120.0 . .
C9 C10 C11 120.0 . .
C9 C10 C13 121.3(4) . .
C11 C10 C13 118.7(4) . .
C12 C11 C10 120.0 . .
C12 C11 H11 120.0 . .
C10 C11 H11 120.0 . .
C11 C12 C7 120.0 . .
C11 C12 H12 120.0 . .
C7 C12 H12 120.0 . .
C14 C13 C18 120.0 . .
C14 C13 C10 119.6(4) . .
C18 C13 C10 120.2(4) . .
C13 C14 C15 120.0 . .
C13 C14 H14 120.0 . .
C15 C14 H14 120.0 . .
C16 C15 C14 120.0 . .
C16 C15 N7 122.1(5) . .
C14 C15 N7 117.9(5) . .
C17 C16 C15 120.0 . .
C17 C16 H16 120.0 . .
C15 C16 H16 120.0 . .
C18 C17 C16 120.0 . .
C18 C17 N3 122.1(5) . .
C16 C17 N3 117.9(5) . .
C17 C18 C13 120.0 . .
C17 C18 H18 120.0 . .
C13 C18 H18 120.0 . .
C20 C19 N1 118.7(13) . .
C20 C19 H19 120.6 . .
N1 C19 H19 120.6 . .
C20 N2 C24 120.0 . .
C20 N2 Cu2 108.7(8) . .
C24 N2 Cu2 130.7(8) . .
N2 C20 C21 120.0 . .
N2 C20 C19 117.3(11) . .
C21 C20 C19 122.4(11) . .
C22 C21 C20 120.0 . .
C22 C21 H21 120.0 . .
C20 C21 H21 120.0 . .
C23 C22 C21 120.0 . .
C23 C22 H22 120.0 . .
C21 C22 H22 120.0 . .
C24 C23 C22 120.0 . .
C24 C23 H23 120.0 . .
C22 C23 H23 120.0 . .
C23 C24 N2 120.0 . .
C23 C24 C25 116.9(12) . .
N2 C24 C25 122.2(12) . .
C24 C25 H25A 109.5 . .
C24 C25 H25B 109.5 . .
H25A C25 H25B 109.5 . .
C24 C25 H25C 109.5 . .
H25A C25 H25C 109.5 . .
H25B C25 H25C 109.5 . .
N3 C26 C27 118.7(11) . .
N3 C26 H26 120.7 . .
C27 C26 H26 120.7 . .
C27 N4 C31 120.0 . .
C27 N4 Cu1 107.5(4) . .
C31 N4 Cu1 132.4(4) . .
N4 C27 C28 120.0 . .
N4 C27 C26 117.5(7) . .
C28 C27 C26 122.5(7) . .
C27 C28 C29 120.0 . .
C27 C28 H28 120.0 . .
C29 C28 H28 120.0 . .
C30 C29 C28 120.0 . .
C30 C29 H29 120.0 . .
C28 C29 H29 120.0 . .
C29 C30 C31 120.0 . .
C29 C30 H30 120.0 . .
C31 C30 H30 120.0 . .
C30 C31 N4 120.0 . .
C30 C31 C32 129.6(8) . .
N4 C31 C32 110.2(8) . .
C31 C32 H32A 109.5 . .
C31 C32 H32B 109.5 . .
H32A C32 H32B 109.5 . .
C31 C32 H32C 109.5 . .
H32A C32 H32C 109.5 . .
H32B C32 H32C 109.5 . .
C33 N6 C3 128.8(12) . .
C33 N6 Cu2 108.4(3) . 3
C3 N6 Cu2 121.4(13) . 3
C38 N5 C34 118.0 . .
C38 N5 Cu2 128.2(4) . 3
C34 N5 Cu2 112.0(5) . 3
N6 C33 C34 121.2 . .
N6 C33 H33 119.4 . .
C34 C33 H33 119.4 . .
C35 C34 N5 122.8 . .
C35 C34 C33 120.8 . .
N5 C34 C33 116.4 . .
C34 C35 C36 117.0 . .
C34 C35 H35 121.5 . .
C36 C35 H35 121.5 . .
C37 C36 C35 120.3 . .
C37 C36 H36 119.9 . .
C35 C36 H36 119.9 . .
C36 C37 C38 119.9 . .
C36 C37 H37 120.0 . .
C38 C37 H37 120.0 . .
N5 C38 C37 121.9 . .
N5 C38 C39 116.1 . .
C37 C38 C39 122.0 . .
C38 C39 H39A 109.5 . .
C38 C39 H39B 109.5 . .
H39A C39 H39B 109.5 . .
C38 C39 H39C 109.5 . .
H39A C39 H39C 109.5 . .
H39B C39 H39C 109.5 . .
C41 N8 C45 120.0 . .
C41 N8 Cu1 113.3(9) . 4
C45 N8 Cu1 126.4(9) . 4
C40 C41 N8 109.4(13) . .
C40 C41 C42 129.6(13) . .
N8 C41 C42 120.0 . .
C43 C42 C41 120.0 . .
C43 C42 H42 120.0 . .
C41 C42 H42 120.0 . .
C44 C43 C42 120.0 . .
C44 C43 H43 120.0 . .
C42 C43 H43 120.0 . .
C45 C44 C43 120.0 . .
C45 C44 H44 120.0 . .
C43 C44 H44 120.0 . .
C44 C45 N8 120.0 . .
C44 C45 C46 123.8(11) . .
N8 C45 C46 116.2(11) . .
C45 C46 H46A 109.5 . .
C45 C46 H46B 109.5 . .
H46A C46 H46B 109.5 . .
C45 C46 H46C 109.5 . .
H46A C46 H46C 109.5 . .
H46B C46 H46C 109.5 . .
N102 C101 Au2 180.0 . .
N103 C102 Au2 180.0 . .
C101 N102 Ag4 180.0 . .
C1 N1 C19 112.0(12) . .
C1 N1 Cu2 140.3(10) . .
C19 N1 Cu2 107.3(10) . .
C26 N3 C17 120.2(9) . .
C26 N3 Cu1 114.4(8) . .
C17 N3 Cu1 123.8(6) . .
F3 B1 F1 109.5 . .
F3 B1 F2 109.5 . .
F1 B1 F2 109.5 . .
F3 B1 F4 109.5 . .
F1 B1 F4 109.4 . .
F2 B1 F4 109.5 . .
N7 C40 C41 128.9(15) . .
N7 C40 H40 115.6 . .
C41 C40 H40 115.6 . .
C40 N7 C15 124.2(10) . .
C40 N7 Cu1 107.7(9) . 4
C15 N7 Cu1 128.0(5) . 4

loop_
_geom_bond_atom_site_label_1
_geom_bond_atom_site_label_2
_geom_bond_distance
_geom_bond_site_symmetry_2
Cu1 N8 2.001(9) 3
Cu1 N4 2.028(6) .
Cu1 N3 2.056(8) .
Cu1 N7 2.059(7) 3
Cu2 N1 1.958(13) .
Cu2 N2 1.961(9) .
Cu2 N5 2.12(4) 4
Cu2 N6 2.248(16) 4
Ag4 N101 1.80(2) .
Ag4 N102 1.88(2) .
Au1 C100 1.923(18) .
Au1 C103 1.953(14) .
N101 C100 1.32(2) .
C103 N105 1.173(18) .
Au2 C102 1.942(18) .
Au2 C101 1.946(18) .
C1 N1 1.310(14) .
C1 C2 1.3900 .
C1 C6 1.3900 .
C2 C3 1.3900 .
C2 H2 0.9500 .
C3 N6 1.316(13) .
C3 C4 1.3900 .
C4 C5 1.3900 .
C4 H4 0.9500 .
C5 C6 1.3900 .
C5 C7 1.591(9) .
C6 H6 0.9500 .
C7 C8 1.3900 .
C7 C12 1.3900 .
C8 C9 1.3900 .
C8 H8 0.9500 .
C9 C10 1.3900 .
C9 H9 0.9500 .
C10 C11 1.3900 .
C10 C13 1.446(6) .
C11 C12 1.3900 .
C11 H11 0.9500 .
C12 H12 0.9500 .
C13 C14 1.3900 .
C13 C18 1.3900 .
C14 C15 1.3900 .
C14 H14 0.9500 .
C15 C16 1.3900 .
C15 N7 1.418(8) .
C16 C17 1.3900 .
C16 H16 0.9500 .
C17 C18 1.3900 .
C17 N3 1.428(9) .
C18 H18 0.9500 .
C19 C20 1.403(15) .
C19 N1 1.411(16) .
C19 H19 0.9500 .
N2 C20 1.3900 .
N2 C24 1.3900 .
C20 C21 1.3900 .
C21 C22 1.3900 .
C21 H21 0.9500 .
C22 C23 1.3900 .
C22 H22 0.9500 .
C23 C24 1.3900 .
C23 H23 0.9500 .
C24 C25 1.537(14) .
C25 H25A 0.9800 .
C25 H25B 0.9800 .
C25 H25C 0.9800 .
C26 N3 1.167(11) .
C26 C27 1.457(12) .
C26 H26 0.9500 .
N4 C27 1.3900 .
N4 C31 1.3900 .
C27 C28 1.3900 .
C28 C29 1.3900 .
C28 H28 0.9500 .
C29 C30 1.3900 .
C29 H29 0.9500 .
C30 C31 1.3900 .
C30 H30 0.9500 .
C31 C32 1.484(12) .
C32 H32A 0.9800 .
C32 H32B 0.9800 .
C32 H32C 0.9800 .
N6 C33 1.2848 .
N6 Cu2 2.248(16) 3
N5 C38 1.3373 .
N5 C34 1.3736 .
N5 Cu2 2.124(11) 3
C33 C34 1.4671 .
C33 H33 0.9500 .
C34 C35 1.3624 .
C35 C36 1.4032 .
C35 H35 0.9500 .
C36 C37 1.3526 .
C36 H36 0.9500 .
C37 C38 1.3627 .
C37 H37 0.9500 .
C38 C39 1.5018 .
C39 H39A 0.9800 .
C39 H39B 0.9800 .
C39 H39C 0.9800 .
N8 C41 1.3900 .
N8 C45 1.3900 .
N8 Cu1 2.001(9) 4
C41 C40 1.367(16) .
C41 C42 1.3900 .
C42 C43 1.3900 .
C42 H42 0.9500 .
C43 C44 1.3900 .
C43 H43 0.9500 .
C44 C45 1.3900 .
C44 H44 0.9500 .
C45 C46 1.545(13) .
C46 H46A 0.9800 .
C46 H46B 0.9800 .
C46 H46C 0.9800 .
C101 N102 1.21(2) .
C102 N103 1.14(2) .
B1 F3 1.4020 .
B1 F1 1.4022 .
B1 F2 1.4023 .
B1 F4 1.4027 .
C40 N7 1.220(14) .
C40 H40 0.9500 .
N7 Cu1 2.059(7) 4

loop_
_geom_torsion_atom_site_label_1
_geom_torsion_atom_site_label_2
_geom_torsion_atom_site_label_3
_geom_torsion_atom_site_label_4
_geom_torsion
_geom_torsion_site_symmetry_1
_geom_torsion_site_symmetry_4
N102 Ag4 N101 C100 0(100) . .
Ag4 N101 C100 Au1 0(100) . .
C103 Au1 C100 N101 0(100) . .
C100 Au1 C103 N105 0(100) . .
N1 C1 C2 C3 -165.2(10) . .
C6 C1 C2 C3 0.0 . .
C1 C2 C3 N6 -173.3(13) . .
C1 C2 C3 C4 0.0 . .
N6 C3 C4 C5 172.9(13) . .
C2 C3 C4 C5 0.0 . .
C3 C4 C5 C6 0.0 . .
C3 C4 C5 C7 171.2(8) . .
C4 C5 C6 C1 0.0 . .
C7 C5 C6 C1 -170.8(9) . .
N1 C1 C6 C5 161.4(13) . .
C2 C1 C6 C5 0.0 . .
C4 C5 C7 C8 -143.5(5) . .
C6 C5 C7 C8 27.5(9) . .
C4 C5 C7 C12 42.0(8) . .
C6 C5 C7 C12 -146.9(5) . .
C12 C7 C8 C9 0.0 . .
C5 C7 C8 C9 -174.3(7) . .
C7 C8 C9 C10 0.0 . .
C8 C9 C10 C11 0.0 . .
C8 C9 C10 C13 177.9(6) . .
C9 C10 C11 C12 0.0 . .
C13 C10 C11 C12 -177.9(6) . .
C10 C11 C12 C7 0.0 . .
C8 C7 C12 C11 0.0 . .
C5 C7 C12 C11 174.5(7) . .
C9 C10 C13 C14 -34.5(6) . .
C11 C10 C13 C14 143.4(4) . .
C9 C10 C13 C18 139.8(4) . .
C11 C10 C13 C18 -42.3(6) . .
C18 C13 C14 C15 0.0 . .
C10 C13 C14 C15 174.3(5) . .
C13 C14 C15 C16 0.0 . .
C13 C14 C15 N7 -179.5(6) . .
C14 C15 C16 C17 0.0 . .
N7 C15 C16 C17 179.5(6) . .
C15 C16 C17 C18 0.0 . .
C15 C16 C17 N3 -179.7(6) . .
C16 C17 C18 C13 0.0 . .
N3 C17 C18 C13 179.7(6) . .
C14 C13 C18 C17 0.0 . .
C10 C13 C18 C17 -174.3(5) . .
N1 Cu2 N2 C20 2.1(6) . .
N5 Cu2 N2 C20 -129.4(9) 4 .
N6 Cu2 N2 C20 117.5(7) 4 .
N1 Cu2 N2 C24 173.4(8) . .
N5 Cu2 N2 C24 41.8(12) 4 .
N6 Cu2 N2 C24 -71.3(9) 4 .
C24 N2 C20 C21 0.0 . .
Cu2 N2 C20 C21 172.3(7) . .
C24 N2 C20 C19 -174.1(11) . .
Cu2 N2 C20 C19 -1.8(10) . .
N1 C19 C20 N2 0.1(16) . .
N1 C19 C20 C21 -173.8(9) . .
N2 C20 C21 C22 0.0 . .
C19 C20 C21 C22 173.8(12) . .
C20 C21 C22 C23 0.0 . .
C21 C22 C23 C24 0.0 . .
C22 C23 C24 N2 0.0 . .
C22 C23 C24 C25 169.3(12) . .
C20 N2 C24 C23 0.0 . .
Cu2 N2 C24 C23 -170.4(9) . .
C20 N2 C24 C25 -168.7(13) . .
Cu2 N2 C24 C25 20.9(13) . .
N8 Cu1 N4 C27 -135.4(6) 3 .
N3 Cu1 N4 C27 -4.1(4) . .
N7 Cu1 N4 C27 107.2(4) 3 .
N8 Cu1 N4 C31 48.3(8) 3 .
N3 Cu1 N4 C31 179.6(5) . .
N7 Cu1 N4 C31 -69.1(6) 3 .
C31 N4 C27 C28 0.0 . .
Cu1 N4 C27 C28 -176.8(4) . .
C31 N4 C27 C26 -179.5(7) . .
Cu1 N4 C27 C26 3.7(7) . .
N3 C26 C27 N4 -0.1(13) . .
N3 C26 C27 C28 -179.5(8) . .
N4 C27 C28 C29 0.0 . .
C26 C27 C28 C29 179.4(8) . .
C27 C28 C29 C30 0.0 . .
C28 C29 C30 C31 0.0 . .
C29 C30 C31 N4 0.0 . .
C29 C30 C31 C32 173.2(10) . .
C27 N4 C31 C30 0.0 . .
Cu1 N4 C31 C30 175.9(6) . .
C27 N4 C31 C32 -174.4(9) . .
Cu1 N4 C31 C32 1.5(9) . .
C4 C3 N6 C33 135.1(9) . .
C2 C3 N6 C33 -51.8(15) . .
C4 C3 N6 Cu2 -29.3(16) . 3
C2 C3 N6 Cu2 143.8(8) . 3
C3 N6 C33 C34 177.4(14) . .
Cu2 N6 C33 C34 -16.5(5) 3 .
C38 N5 C34 C35 -0.5 . .
Cu2 N5 C34 C35 -166.4(6) 3 .
C38 N5 C34 C33 179.1 . .
Cu2 N5 C34 C33 13.3(6) 3 .
N6 C33 C34 C35 -177.1 . .
N6 C33 C34 N5 3.2 . .
N5 C34 C35 C36 -0.8 . .
C33 C34 C35 C36 179.6 . .
C34 C35 C36 C37 0.2 . .
C35 C36 C37 C38 1.7 . .
C34 N5 C38 C37 2.5 . .
Cu2 N5 C38 C37 165.7(7) 3 .
C34 N5 C38 C39 -177.6 . .
Cu2 N5 C38 C39 -14.3(7) 3 .
C36 C37 C38 N5 -3.1 . .
C36 C37 C38 C39 176.9 . .
C45 N8 C41 C40 169.6(11) . .
Cu1 N8 C41 C40 -4.0(10) 4 .
C45 N8 C41 C42 0.0 . .
Cu1 N8 C41 C42 -173.6(7) 4 .
C40 C41 C42 C43 -167.3(14) . .
N8 C41 C42 C43 0.0 . .
C41 C42 C43 C44 0.0 . .
C42 C43 C44 C45 0.0 . .
C43 C44 C45 N8 0.0 . .
C43 C44 C45 C46 -178.0(12) . .
C41 N8 C45 C44 0.0 . .
Cu1 N8 C45 C44 172.7(8) 4 .
C41 N8 C45 C46 178.1(12) . .
Cu1 N8 C45 C46 -9.2(11) 4 .
C102 Au2 C101 N102 0.0 . .
C101 Au2 C102 N103 0.0 . .
Au2 C101 N102 Ag4 0.0 . .
N101 Ag4 N102 C101 0.0 . .
C2 C1 N1 C19 -154.0(9) . .
C6 C1 N1 C19 42.9(16) . .
C2 C1 N1 Cu2 34.8(17) . .
C6 C1 N1 Cu2 -128.3(13) . .
C20 C19 N1 C1 -172.5(12) . .
C20 C19 N1 Cu2 1.6(15) . .
N2 Cu2 N1 C1 169.5(16) . .
N5 Cu2 N1 C1 -52.8(18) 4 .
N6 Cu2 N1 C1 35.1(17) 4 .
N2 Cu2 N1 C19 -2.0(9) . .
N5 Cu2 N1 C19 135.7(10) 4 .
N6 Cu2 N1 C19 -136.4(9) 4 .
C27 C26 N3 C17 -170.1(7) . .
C27 C26 N3 Cu1 -3.7(12) . .
C18 C17 N3 C26 27.1(11) . .
C16 C17 N3 C26 -153.2(8) . .
C18 C17 N3 Cu1 -137.8(4) . .
C16 C17 N3 Cu1 41.8(7) . .
N8 Cu1 N3 C26 142.7(9) 3 .
N4 Cu1 N3 C26 4.6(8) . .
N7 Cu1 N3 C26 -123.6(8) 3 .
N8 Cu1 N3 C17 -51.6(8) 3 .
N4 Cu1 N3 C17 170.3(6) . .
N7 Cu1 N3 C17 42.1(7) 3 .
N8 C41 C40 N7 5.8(19) . .
C42 C41 C40 N7 174.1(11) . .
C41 C40 N7 C15 173.7(11) . .
C41 C40 N7 Cu1 -4.2(18) . 4
C16 C15 N7 C40 -26.6(12) . .
C14 C15 N7 C40 153.0(10) . .
C16 C15 N7 Cu1 150.9(4) . 4
C14 C15 N7 Cu1 -29.6(7) . 4

loop_
_platon_squeeze_void_nr
_platon_squeeze_void_average_x
_platon_squeeze_void_average_y
_platon_squeeze_void_average_z
_platon_squeeze_void_volume
_platon_squeeze_void_count_electrons
_platon_squeeze_void_content
1 0.054 0.658 0.150 17556 6564 ' '
